data_2017245
loop_
_publ_author_name
'Yanover, Diana'
'Kaftory, Menahem'

_publ_section_title
;
 Structural comparisons between methylated and unmethylated nitrophenyl
 lophines
;
_journal_coeditor_code GG3195
_journal_issue 8
_journal_name_full 'Acta Crystallographica Section C'
_journal_page_first o365
_journal_page_last o370
_journal_paper_doi 10.1107/S0108270109022203
_journal_volume 65
_journal_year 2009
_chemical_formula_iupac 'C21 H15 N3 O2'
_chemical_formula_moiety 'C21 H15 N3 O2'
_chemical_formula_sum 'C21 H15 N3 O2'
_chemical_formula_weight 341.36
_chemical_name_systematic
;
2-(2-nitrophenyl)-4,5-diphenyl-1<i>H</i>-imidazole
;
_space_group_IT_number 9
_symmetry_cell_setting monoclinic
_symmetry_space_group_name_Hall 'C -2yc'
_symmetry_space_group_name_H-M 'C 1 c 1'
_atom_sites_solution_hydrogens geom
_atom_sites_solution_primary direct
_atom_sites_solution_secondary difmap
_audit_creation_method SHELXL-97
_cell_angle_alpha 90.00
_cell_angle_beta 111.49(3)
_cell_angle_gamma 90.00
_cell_formula_units_Z 4
_cell_length_a 10.521(2)
_cell_length_b 19.769(4)
_cell_length_c 9.056(2)
_cell_measurement_reflns_used 6192
_cell_measurement_temperature 293(2)
_cell_measurement_theta_max 25.04
_cell_measurement_theta_min 2.06
_cell_volume 1752.6(7)
_computing_cell_refinement 'DENZO HKL2000 (Otwinowski & Minor ,1997)'
_computing_data_collection 'COLLECT (Nonius, 2000)'
_computing_data_reduction 'DENZO HKL2000 (Otwinowski & Minor, 1997)'
_computing_molecular_graphics 'ORTEP-3 for Windows (Farrugia, 1999)'
_computing_structure_refinement 'SHELXL97 (Sheldrick, 2008)'
_computing_structure_solution 'SHELXS97 (Sheldrick, 2008)'
_diffrn_ambient_temperature 293(2)
_diffrn_measured_fraction_theta_full 0.978
_diffrn_measured_fraction_theta_max 0.978
_diffrn_measurement_device_type 'Nonius KappaCCD'
_diffrn_measurement_method '\f- and \w-scans'
_diffrn_radiation_monochromator graphite
_diffrn_radiation_source 'fine-focus sealed tube'
_diffrn_radiation_type MoK\a
_diffrn_radiation_wavelength 0.71073
_diffrn_reflns_av_R_equivalents 0.083
_diffrn_reflns_av_sigmaI/netI 0.0816
_diffrn_reflns_limit_h_max 12
_diffrn_reflns_limit_h_min 0
_diffrn_reflns_limit_k_max 23
_diffrn_reflns_limit_k_min 0
_diffrn_reflns_limit_l_max 10
_diffrn_reflns_limit_l_min -10
_diffrn_reflns_number 6192
_diffrn_reflns_theta_full 25.04
_diffrn_reflns_theta_max 25.04
_diffrn_reflns_theta_min 2.06
_diffrn_standards_number 0
_exptl_absorpt_coefficient_mu 0.086
_exptl_absorpt_correction_type none
_exptl_crystal_colour yellow
_exptl_crystal_density_diffrn 1.294
_exptl_crystal_density_method 'not measured'
_exptl_crystal_description plate
_exptl_crystal_F_000 712
_exptl_crystal_size_max 0.59
_exptl_crystal_size_mid 0.37
_exptl_crystal_size_min 0.08
_refine_diff_density_max 0.118
_refine_diff_density_min -0.133
_refine_ls_abs_structure_details 'Flack H D (1983), Acta Cryst. A39, 876-881'
_refine_ls_abs_structure_Flack 0(10)
_refine_ls_extinction_coef 0.0063(10)
_refine_ls_extinction_expression Fc^*^=kFc[1+0.001xFc^2^\l^3^/sin(2\q)]^-1/4^
_refine_ls_extinction_method SHELXL
_refine_ls_goodness_of_fit_ref 0.878
_refine_ls_hydrogen_treatment constr
_refine_ls_matrix_type full
_refine_ls_number_parameters 236
_refine_ls_number_reflns 1533
_refine_ls_number_restraints 2
_refine_ls_restrained_S_all 0.877
_refine_ls_R_factor_all 0.1042
_refine_ls_R_factor_gt 0.0426
_refine_ls_shift/su_max 0.000
_refine_ls_shift/su_mean 0.000
_refine_ls_structure_factor_coef Fsqd
_refine_ls_weighting_details 'calc w=1/[\s^2^(Fo^2^)+(0.043P)^2^] where P=(Fo^2^+2Fc^2^)/3'
_refine_ls_weighting_scheme calc
_refine_ls_wR_factor_gt 0.0778
_refine_ls_wR_factor_ref 0.0899
_reflns_number_gt 943
_reflns_number_total 1533
_reflns_threshold_expression I>2\s(I)
_cod_data_source_file gg3195.cif
_cod_data_source_block I
_cod_original_sg_symbol_H-M 'C c'
_cod_database_code 2017245
_cod_database_fobs_code 2017245

loop_
_symmetry_equiv_pos_as_xyz
'x, y, z'
'x, -y, z+1/2'
'x+1/2, y+1/2, z'
'x+1/2, -y+1/2, z+1/2'

loop_
_atom_site_type_symbol
_atom_site_label
_atom_site_fract_x
_atom_site_fract_y
_atom_site_fract_z
_atom_site_U_iso_or_equiv
_atom_site_adp_type
_atom_site_calc_flag
_atom_site_refinement_flags
_atom_site_occupancy
_atom_site_disorder_assembly
_atom_site_disorder_group
O O1 1.0133(4) 0.07649(19) 0.5894(5) 0.0882(11) Uani d . 1 . .
O O2 1.0818(5) 0.0473(2) 0.4015(5) 0.1215(17) Uani d . 1 . .
N N1 0.6824(3) 0.01307(16) 0.6075(3) 0.0458(9) Uani d . 1 . .
H H1 0.6894 -0.0147 0.6832 0.055 Uiso calc R 1 . .
N N2 0.7172(3) 0.05953(16) 0.4034(3) 0.0441(9) Uani d . 1 . .
N N3 1.0259(5) 0.0362(3) 0.4955(5) 0.0779(13) Uani d . 1 . .
C C1 0.8504(4) -0.0436(2) 0.5167(4) 0.0476(12) Uani d . 1 . .
C C2 0.8143(5) -0.1106(3) 0.5325(5) 0.0632(14) Uani d . 1 . .
H H2 0.7300 -0.1190 0.5477 0.076 Uiso d R 1 . .
C C3 0.8998(8) -0.1628(3) 0.5278(7) 0.093(2) Uani d . 1 . .
H H3 0.8745 -0.2085 0.5397 0.111 Uiso d R 1 . .
C C4 1.0185(8) -0.1499(4) 0.5053(8) 0.098(2) Uani d . 1 . .
H H4 1.0745 -0.1876 0.5009 0.117 Uiso d R 1 . .
C C5 1.0567(6) -0.0851(4) 0.4913(6) 0.0832(17) Uani d . 1 . .
H H5 1.1394 -0.0753 0.4738 0.100 Uiso d R 1 . .
C C6 0.9739(5) -0.0324(3) 0.4997(5) 0.0589(13) Uani d . 1 . .
C C7 0.7540(4) 0.0099(2) 0.5090(4) 0.0439(10) Uani d . 1 . .
C C8 0.5973(4) 0.0680(2) 0.5649(4) 0.0422(10) Uani d . 1 . .
C C9 0.6182(4) 0.09628(18) 0.4374(4) 0.0426(10) Uani d . 1 . .
C C10 0.5523(5) 0.1545(2) 0.3382(4) 0.0474(11) Uani d . 1 . .
C C11 0.6255(5) 0.1963(2) 0.2735(5) 0.0608(13) Uani d . 1 . .
H H11 0.7188 0.1785 0.3065 0.073 Uiso d R 1 . .
C C12 0.5661(6) 0.2520(3) 0.1820(5) 0.0750(16) Uani d . 1 . .
H H12 0.6185 0.2804 0.1395 0.090 Uiso d R 1 . .
C C13 0.4324(7) 0.2668(3) 0.1529(6) 0.0815(17) Uani d . 1 . .
H H13 0.3909 0.3055 0.0897 0.098 Uiso d R 1 . .
C C14 0.3564(6) 0.2266(3) 0.2127(6) 0.0805(16) Uani d . 1 . .
H H14 0.2618 0.2367 0.1895 0.097 Uiso d R 1 . .
C C15 0.4170(5) 0.1701(3) 0.3060(5) 0.0637(13) Uani d . 1 . .
H H15 0.3624 0.1431 0.3481 0.076 Uiso d R 1 . .
C C16 0.5125(4) 0.0873(2) 0.6572(4) 0.0466(11) Uani d . 1 . .
C C17 0.5084(4) 0.1539(2) 0.7027(5) 0.0576(12) Uani d . 1 . .
H H17 0.5577 0.1880 0.6704 0.069 Uiso d R 1 . .
C C18 0.4345(6) 0.1718(3) 0.7930(6) 0.0748(15) Uani d . 1 . .
H H18 0.4305 0.2183 0.8219 0.090 Uiso d R 1 . .
C C19 0.3669(6) 0.1234(4) 0.8429(6) 0.0861(19) Uani d . 1 . .
H H19 0.3159 0.1355 0.9078 0.103 Uiso d R 1 . .
C C20 0.3687(5) 0.0577(3) 0.7994(6) 0.0757(16) Uani d . 1 . .
H H20 0.3196 0.0242 0.8341 0.091 Uiso d R 1 . .
C C21 0.4417(5) 0.0395(2) 0.7067(5) 0.0578(12) Uani d . 1 . .
H H21 0.4434 -0.0070 0.6763 0.069 Uiso d R 1 . .

loop_
_atom_site_aniso_label
_atom_site_aniso_U_11
_atom_site_aniso_U_22
_atom_site_aniso_U_33
_atom_site_aniso_U_12
_atom_site_aniso_U_13
_atom_site_aniso_U_23
O1 0.080(3) 0.079(3) 0.108(3) -0.006(2) 0.035(2) -0.014(2)
O2 0.117(4) 0.157(5) 0.115(3) -0.027(3) 0.071(3) 0.004(3)
N1 0.058(2) 0.045(2) 0.0388(18) 0.0096(19) 0.0235(18) 0.0066(15)
N2 0.050(2) 0.043(2) 0.0427(19) 0.0058(18) 0.0218(16) 0.0010(16)
N3 0.066(3) 0.096(4) 0.075(3) 0.002(3) 0.029(3) -0.005(3)
C1 0.056(3) 0.050(3) 0.040(2) 0.021(2) 0.021(2) 0.0048(19)
C2 0.083(4) 0.054(3) 0.061(3) 0.014(3) 0.035(3) 0.001(2)
C3 0.131(6) 0.055(4) 0.089(4) 0.038(4) 0.038(4) 0.005(3)
C4 0.100(5) 0.090(5) 0.103(4) 0.054(4) 0.036(4) -0.007(4)
C5 0.072(4) 0.106(5) 0.076(4) 0.029(4) 0.032(3) -0.006(3)
C6 0.058(3) 0.073(4) 0.048(3) 0.015(3) 0.021(2) -0.003(2)
C7 0.051(3) 0.048(3) 0.037(2) 0.004(2) 0.021(2) -0.0007(19)
C8 0.047(3) 0.042(3) 0.040(2) 0.000(2) 0.0196(19) 0.0005(19)
C9 0.053(3) 0.037(2) 0.041(2) 0.006(2) 0.022(2) -0.0050(18)
C10 0.050(3) 0.045(3) 0.044(2) 0.004(2) 0.013(2) -0.0037(19)
C11 0.077(4) 0.053(3) 0.047(2) 0.005(3) 0.017(2) 0.003(2)
C12 0.098(5) 0.060(4) 0.055(3) -0.001(3) 0.014(3) 0.010(2)
C13 0.092(5) 0.055(4) 0.070(3) 0.008(3) -0.002(3) 0.005(3)
C14 0.071(4) 0.075(5) 0.075(3) 0.023(3) 0.002(3) -0.013(3)
C15 0.058(3) 0.063(4) 0.062(3) 0.007(3) 0.014(2) -0.009(2)
C16 0.049(3) 0.047(3) 0.048(2) 0.005(2) 0.023(2) -0.001(2)
C17 0.061(3) 0.063(3) 0.059(3) 0.006(3) 0.035(2) -0.008(2)
C18 0.092(4) 0.067(4) 0.078(3) 0.008(3) 0.047(3) -0.018(3)
C19 0.087(5) 0.111(5) 0.082(4) 0.033(4) 0.058(4) 0.010(4)
C20 0.072(4) 0.089(5) 0.079(3) 0.005(3) 0.043(3) 0.016(3)
C21 0.061(3) 0.062(3) 0.060(3) 0.007(3) 0.034(3) 0.005(2)

loop_
_atom_type_symbol
_atom_type_description
_atom_type_scat_dispersion_real
_atom_type_scat_dispersion_imag
_atom_type_scat_source
C C 0.0033 0.0016 'International Tables Vol C Tables 4.2.6.8 and 6.1.1.4'
N N 0.0061 0.0033 'International Tables Vol C Tables 4.2.6.8 and 6.1.1.4'
O O 0.0106 0.0060 'International Tables Vol C Tables 4.2.6.8 and 6.1.1.4'
H H 0.0000 0.0000 'International Tables Vol C Tables 4.2.6.8 and 6.1.1.4'

loop_
_geom_angle_atom_site_label_1
_geom_angle_atom_site_label_2
_geom_angle_atom_site_label_3
_geom_angle_site_symmetry_1
_geom_angle_site_symmetry_3
_geom_angle
_geom_angle_publ_flag
C7 N1 C8 . . 108.2(3) ?
C7 N1 H1 . . 125.9 ?
C8 N1 H1 . . 125.9 ?
C7 N2 C9 . . 105.8(3) ?
O1 N3 O2 . . 125.4(5) ?
O1 N3 C6 . . 117.0(4) ?
O2 N3 C6 . . 117.6(5) ?
C6 C1 C2 . . 117.7(4) ?
C6 C1 C7 . . 123.2(4) ?
C2 C1 C7 . . 119.0(4) ?
C3 C2 C1 . . 120.0(5) ?
C3 C2 H2 . . 121.5 ?
C1 C2 H2 . . 118.5 ?
C4 C3 C2 . . 120.6(6) ?
C4 C3 H3 . . 120.0 ?
C2 C3 H3 . . 119.4 ?
C5 C4 C3 . . 120.5(6) ?
C5 C4 H4 . . 121.3 ?
C3 C4 H4 . . 118.1 ?
C4 C5 C6 . . 119.5(6) ?
C4 C5 H5 . . 121.4 ?
C6 C5 H5 . . 119.1 ?
C1 C6 C5 . . 121.6(5) ?
C1 C6 N3 . . 121.7(4) ?
C5 C6 N3 . . 116.7(5) ?
N2 C7 N1 . . 110.6(3) ?
N2 C7 C1 . . 126.2(3) ?
N1 C7 C1 . . 123.1(3) ?
C9 C8 N1 . . 105.7(3) ?
C9 C8 C16 . . 133.4(4) ?
N1 C8 C16 . . 120.8(3) ?
C8 C9 N2 . . 109.7(3) ?
C8 C9 C10 . . 130.5(4) ?
N2 C9 C10 . . 119.8(3) ?
C15 C10 C11 . . 117.7(4) ?
C15 C10 C9 . . 121.6(4) ?
C11 C10 C9 . . 120.7(4) ?
C12 C11 C10 . . 121.6(5) ?
C12 C11 H11 . . 130.6 ?
C10 C11 H11 . . 107.8 ?
C13 C12 C11 . . 119.6(5) ?
C13 C12 H12 . . 120.0 ?
C11 C12 H12 . . 120.4 ?
C12 C13 C14 . . 120.6(5) ?
C12 C13 H13 . . 119.8 ?
C14 C13 H13 . . 119.5 ?
C13 C14 C15 . . 119.7(5) ?
C13 C14 H14 . . 120.1 ?
C15 C14 H14 . . 120.2 ?
C10 C15 C14 . . 120.7(5) ?
C10 C15 H15 . . 120.8 ?
C14 C15 H15 . . 118.4 ?
C21 C16 C17 . . 118.5(4) ?
C21 C16 C8 . . 121.2(4) ?
C17 C16 C8 . . 120.2(4) ?
C18 C17 C16 . . 120.8(4) ?
C18 C17 H17 . . 119.3 ?
C16 C17 H17 . . 119.9 ?
C19 C18 C17 . . 119.7(5) ?
C19 C18 H18 . . 120.1 ?
C17 C18 H18 . . 120.2 ?
C20 C19 C18 . . 120.7(5) ?
C20 C19 H19 . . 119.0 ?
C18 C19 H19 . . 120.3 ?
C19 C20 C21 . . 119.7(5) ?
C19 C20 H20 . . 119.8 ?
C21 C20 H20 . . 120.4 ?
C20 C21 C16 . . 120.6(5) ?
C20 C21 H21 . . 119.7 ?
C16 C21 H21 . . 119.7 ?

loop_
_geom_bond_atom_site_label_1
_geom_bond_atom_site_label_2
_geom_bond_site_symmetry_2
_geom_bond_distance
_geom_bond_publ_flag
O1 N3 . 1.207(5) ?
O2 N3 . 1.219(5) ?
N1 C7 . 1.364(4) ?
N1 C8 . 1.370(5) ?
N1 H1 . 0.8600 ?
N2 C7 . 1.324(5) ?
N2 C9 . 1.394(5) ?
N3 C6 . 1.469(6) ?
C1 C6 . 1.382(6) ?
C1 C2 . 1.400(6) ?
C1 C7 . 1.449(6) ?
C2 C3 . 1.380(7) ?
C2 H2 . 0.9600 ?
C3 C4 . 1.361(8) ?
C3 H3 . 0.9584 ?
C4 C5 . 1.363(8) ?
C4 H4 . 0.9600 ?
C5 C6 . 1.377(7) ?
C5 H5 . 0.9600 ?
C8 C9 . 1.371(5) ?
C8 C16 . 1.478(5) ?
C9 C10 . 1.469(5) ?
C10 C15 . 1.379(6) ?
C10 C11 . 1.396(6) ?
C11 C12 . 1.383(6) ?
C11 H11 . 0.9793 ?
C12 C13 . 1.364(7) ?
C12 H12 . 0.9600 ?
C13 C14 . 1.371(7) ?
C13 H13 . 0.9599 ?
C14 C15 . 1.405(7) ?
C14 H14 . 0.9600 ?
C15 H15 . 0.9600 ?
C16 C21 . 1.375(6) ?
C16 C17 . 1.386(5) ?
C17 C18 . 1.366(6) ?
C17 H17 . 0.9600 ?
C18 C19 . 1.365(7) ?
C18 H18 . 0.9600 ?
C19 C20 . 1.360(8) ?
C19 H19 . 0.9600 ?
C20 C21 . 1.378(6) ?
C20 H20 . 0.9600 ?
C21 H21 . 0.9600 ?

loop_
_geom_hbond_atom_site_label_D
_geom_hbond_atom_site_label_H
_geom_hbond_atom_site_label_A
_geom_hbond_site_symmetry_A
_geom_hbond_distance_DH
_geom_hbond_distance_HA
_geom_hbond_distance_DA
_geom_hbond_angle_DHA
_geom_hbond_publ_flag
N1 H1 N2 2_555 0.86 2.10 2.942(5) 165 no

loop_
_geom_torsion_atom_site_label_1
_geom_torsion_atom_site_label_2
_geom_torsion_atom_site_label_3
_geom_torsion_atom_site_label_4
_geom_torsion_site_symmetry_1
_geom_torsion_site_symmetry_2
_geom_torsion_site_symmetry_3
_geom_torsion_site_symmetry_4
_geom_torsion
_geom_torsion_publ_flag
C6 C1 C2 C3 . . . . -1.2(6) ?
C7 C1 C2 C3 . . . . 175.0(4) ?
C1 C2 C3 C4 . . . . -1.1(8) ?
C2 C3 C4 C5 . . . . 1.8(9) ?
C3 C4 C5 C6 . . . . -0.2(8) ?
C2 C1 C6 C5 . . . . 2.9(6) ?
C7 C1 C6 C5 . . . . -173.2(4) ?
C2 C1 C6 N3 . . . . -174.9(4) ?
C7 C1 C6 N3 . . . . 9.1(6) ?
C4 C5 C6 C1 . . . . -2.2(7) ?
C4 C5 C6 N3 . . . . 175.7(5) ?
O1 N3 C6 C1 . . . . 42.3(6) ?
O2 N3 C6 C1 . . . . -140.0(5) ?
O1 N3 C6 C5 . . . . -135.6(4) ?
O2 N3 C6 C5 . . . . 42.1(6) ?
C9 N2 C7 N1 . . . . 0.5(4) ?
C9 N2 C7 C1 . . . . 177.0(4) ?
C8 N1 C7 N2 . . . . -1.1(4) ?
C8 N1 C7 C1 . . . . -177.7(4) ?
C6 C1 C7 N2 . . . . 44.3(6) ?
C2 C1 C7 N2 . . . . -131.7(4) ?
C6 C1 C7 N1 . . . . -139.7(4) ?
C2 C1 C7 N1 . . . . 44.3(6) ?
C7 N1 C8 C9 . . . . 1.3(4) ?
C7 N1 C8 C16 . . . . -176.1(4) ?
N1 C8 C9 N2 . . . . -1.0(4) ?
C16 C8 C9 N2 . . . . 175.9(4) ?
N1 C8 C9 C10 . . . . 177.4(4) ?
C16 C8 C9 C10 . . . . -5.7(7) ?
C7 N2 C9 C8 . . . . 0.3(4) ?
C7 N2 C9 C10 . . . . -178.3(4) ?
C8 C9 C10 C15 . . . . -33.1(6) ?
N2 C9 C10 C15 . . . . 145.2(4) ?
C8 C9 C10 C11 . . . . 146.6(4) ?
N2 C9 C10 C11 . . . . -35.1(5) ?
C15 C10 C11 C12 . . . . 0.9(6) ?
C9 C10 C11 C12 . . . . -178.8(4) ?
C10 C11 C12 C13 . . . . -0.4(7) ?
C11 C12 C13 C14 . . . . -0.3(8) ?
C12 C13 C14 C15 . . . . 0.5(7) ?
C11 C10 C15 C14 . . . . -0.7(6) ?
C9 C10 C15 C14 . . . . 179.1(4) ?
C13 C14 C15 C10 . . . . 0.0(7) ?
C9 C8 C16 C21 . . . . 139.2(5) ?
N1 C8 C16 C21 . . . . -44.3(6) ?
C9 C8 C16 C17 . . . . -44.0(7) ?
N1 C8 C16 C17 . . . . 132.5(4) ?
C21 C16 C17 C18 . . . . -0.7(6) ?
C8 C16 C17 C18 . . . . -177.5(4) ?
C16 C17 C18 C19 . . . . 1.8(7) ?
C17 C18 C19 C20 . . . . -2.1(8) ?
C18 C19 C20 C21 . . . . 1.3(8) ?
C19 C20 C21 C16 . . . . -0.2(8) ?
C17 C16 C21 C20 . . . . -0.1(6) ?
C8 C16 C21 C20 . . . . 176.7(4) ?

loop_
_cod_related_entry_id
_cod_related_entry_database
_cod_related_entry_code
1 ChemSpider 230459
